data_1550754
loop_
_publ_author_name
'Tickner, Ben'
'John, Richard O.'
'Roy, Soumya Singha'
'Hart, Sam'
'Whitwood, Adrian Charles'
'Duckett, Simon B.'

_publ_section_title
;
 Using coligands to gain mechanistic insight into iridium complexes
 hyperpolarized with para-hydrogen
;
_journal_name_full 'Chemical Science'
_journal_paper_doi 10.1039/C9SC00444K
_journal_year 2019
_chemical_formula_moiety 'C41 H47 Ir N4 O5, C H2 Cl2'
_chemical_formula_sum 'C42 H49 Cl2 Ir N4 O5'
_chemical_formula_weight 952.95
_space_group_crystal_system monoclinic
_space_group_IT_number 14
_space_group_name_Hall '-P 2yn'
_space_group_name_H-M_alt 'P 1 21/n 1'
_symmetry_space_group_name_Hall '-P 2yn'
_symmetry_space_group_name_H-M 'P 1 21/n 1'
_atom_sites_solution_hydrogens mixed
_atom_sites_solution_primary dual
_audit_creation_date 2018-09-18
_audit_creation_method
;
Olex2 1.2
(compiled 2018.05.29 svn.r3508 for OlexSys, GUI svn.r5506)
;
_audit_update_record
;
2019-01-25 deposited with the CCDC.    2019-03-15 downloaded from the CCDC.
;
_cell_angle_alpha 90
_cell_angle_beta 97.6750(10)
_cell_angle_gamma 90
_cell_formula_units_Z 4
_cell_length_a 14.08570(10)
_cell_length_b 11.99650(10)
_cell_length_c 24.9643(2)
_cell_measurement_reflns_used 31122
_cell_measurement_temperature 109.95(10)
_cell_measurement_theta_max 31.7570
_cell_measurement_theta_min 3.6920
_cell_volume 4180.65(6)
_computing_cell_refinement 'CrysAlisPro 1.171.39.46 (Rigaku OD, 2018)'
_computing_data_collection 'CrysAlisPro 1.171.39.46 (Rigaku OD, 2018)'
_computing_data_reduction 'CrysAlisPro 1.171.39.46 (Rigaku OD, 2018)'
_computing_molecular_graphics 'Olex2 (Dolomanov et al., 2009)'
_computing_publication_material 'Olex2 (Dolomanov et al., 2009)'
_computing_structure_refinement 'ShelXL (Sheldrick, 2015)'
_computing_structure_solution 'ShelXT (Sheldrick, 2015)'
_diffrn_ambient_environment N~2~
_diffrn_ambient_temperature 109.95(10)
_diffrn_detector 'CCD plate'
_diffrn_detector_area_resol_mean 16.1450
_diffrn_detector_type Eos
_diffrn_measured_fraction_theta_full 0.998
_diffrn_measured_fraction_theta_max 0.938
_diffrn_measurement_details
;
List of Runs (angles in degrees, time in seconds):

  # Type    Start    End  Width  t~exp~   \w     \q     \k     \f   Frames
#--------------------------------------------------------------------------
  1  \w    -45.00  55.00   1.00   40.00    --   24.78 -77.00 150.00  100
  2  \w     35.00 101.00   1.00   40.00    --   24.78 178.00-150.00   66
  3  \w      4.00  94.00   1.00   40.00    --   24.78  57.00 -90.00   90
  4  \w   -101.00 -55.00   1.00   40.00    --  -24.94 178.00-120.00   46
  5  \w   -101.00 -55.00   1.00   40.00    --  -24.94 178.00 -60.00   46
  6  \w      4.00  94.00   1.00   40.00    --   24.78  57.00  30.00   90
  7  \w     35.00 101.00   1.00   40.00    --   24.78 178.00   0.00   66
  8  \w      2.00  55.00   1.00   40.00    --   24.78  46.00-163.00   53
  9  \w      4.00  94.00   1.00   40.00    --   24.78  57.00 120.00   90
;
_diffrn_measurement_device 'four-circle diffractometer'
_diffrn_measurement_device_type 'SuperNova, Dual, Cu at home/near, Eos'
_diffrn_measurement_method '\w scans'
_diffrn_orient_matrix_type 'CrysAlisPro convention (1999,Acta A55,543-557)'
_diffrn_orient_matrix_UB_11 -0.0060270000
_diffrn_orient_matrix_UB_12 0.0555856000
_diffrn_orient_matrix_UB_13 0.0086056000
_diffrn_orient_matrix_UB_21 -0.0472565000
_diffrn_orient_matrix_UB_22 0.0004225000
_diffrn_orient_matrix_UB_23 -0.0140223000
_diffrn_orient_matrix_UB_31 -0.0177190000
_diffrn_orient_matrix_UB_32 -0.0201126000
_diffrn_orient_matrix_UB_33 0.0234750000
_diffrn_radiation_monochromator mirror
_diffrn_radiation_probe x-ray
_diffrn_radiation_type MoK\a
_diffrn_radiation_wavelength 0.71073
_diffrn_reflns_av_R_equivalents 0.0359
_diffrn_reflns_av_unetI/netI 0.0291
_diffrn_reflns_Laue_measured_fraction_full 0.998
_diffrn_reflns_Laue_measured_fraction_max 0.938
_diffrn_reflns_limit_h_max 20
_diffrn_reflns_limit_h_min -20
_diffrn_reflns_limit_k_max 17
_diffrn_reflns_limit_k_min -17
_diffrn_reflns_limit_l_max 36
_diffrn_reflns_limit_l_min -36
_diffrn_reflns_number 63675
_diffrn_reflns_point_group_measured_fraction_full 0.998
_diffrn_reflns_point_group_measured_fraction_max 0.938
_diffrn_reflns_theta_full 25.242
_diffrn_reflns_theta_max 31.788
_diffrn_reflns_theta_min 3.294
_diffrn_source 'micro-focus sealed X-ray tube'
_diffrn_source_type 'SuperNova (Mo) X-ray Source'
_exptl_absorpt_coefficient_mu 3.369
_exptl_absorpt_correction_T_max 0.945
_exptl_absorpt_correction_T_min 0.911
_exptl_absorpt_correction_type analytical
_exptl_absorpt_process_details
;
CrysAlisPro 1.171.39.46 (Rigaku Oxford Diffraction, 2018)
Analytical numeric absorption correction using a multifaceted crystal
            model based on expressions derived by R.C. Clark & J.S. Reid.
(Clark, R. C. & Reid, J. S. (1995). Acta Cryst. A51, 887-897)
Empirical absorption correction using spherical harmonics,
 implemented in SCALE3 ABSPACK scaling algorithm.
;
_exptl_crystal_colour orange
_exptl_crystal_colour_primary orange
_exptl_crystal_density_diffrn 1.514
_exptl_crystal_description block
_exptl_crystal_F_000 1920
_exptl_crystal_recrystallization_method 'DCM, H2O hexane'
_exptl_crystal_size_max 0.151
_exptl_crystal_size_mid 0.139
_exptl_crystal_size_min 0.09
_refine_diff_density_max 0.932
_refine_diff_density_min -0.640
_refine_diff_density_rms 0.094
_refine_ls_extinction_method none
_refine_ls_goodness_of_fit_ref 1.043
_refine_ls_hydrogen_treatment mixed
_refine_ls_matrix_type full
_refine_ls_number_parameters 502
_refine_ls_number_reflns 13379
_refine_ls_number_restraints 0
_refine_ls_restrained_S_all 1.043
_refine_ls_R_factor_all 0.0289
_refine_ls_R_factor_gt 0.0219
_refine_ls_shift/su_max 0.008
_refine_ls_shift/su_mean 0.000
_refine_ls_structure_factor_coef Fsqd
_refine_ls_weighting_details 'w=1/[\s^2^(Fo^2^)+(0.0145P)^2^+3.0501P] where P=(Fo^2^+2Fc^2^)/3'
_refine_ls_weighting_scheme calc
_refine_ls_wR_factor_gt 0.0437
_refine_ls_wR_factor_ref 0.0465
_reflns_Friedel_coverage 0.000
_reflns_number_gt 11691
_reflns_number_total 13379
_reflns_threshold_expression 'I > 2\s(I)'
_cod_data_source_file c9sc00444k2.cif
_cod_data_source_block sbd1805
_cod_database_code 1550754
_shelx_shelxl_version_number 2014/7
_chemical_oxdiff_formula 'C37 H44 Ir N4 O2'
_chemical_oxdiff_usercomment 'Ben Tickner BT 2AP'
_shelx_space_group_comment
;
The symmetry employed for this shelxl refinement is uniquely defined
by the following loop, which should always be used as a source of
symmetry information in preference to the above space-group names.
They are only intended as comments.
;
_shelx_estimated_absorpt_t_max 0.751
_shelx_estimated_absorpt_t_min 0.630
_reflns_odcompleteness_completeness 99.80
_reflns_odcompleteness_iscentric 1
_reflns_odcompleteness_theta 29.51
_olex2_refinement_description
;
1. Fixed Uiso
 At 1.2 times of:
  All C(H) groups, All C(H,H) groups
 At 1.5 times of:
  All C(H,H,H) groups
2.a Secondary CH2 refined with riding coordinates:
 C26(H26A,H26B), C27(H27A,H27B), C34(H34A,H34B), C35(H35A,H35B), C42(H42A,H42B)
2.b Aromatic/amide H refined with riding coordinates:
 C2(H2), C3(H3), C6(H6), C8(H8), C15(H15), C17(H17), C29(H29), C30(H30),
 C31(H31), C32(H32), C33(H33), C37(H37), C38(H38), C39(H39), C40(H40), C41(H41)
2.c Idealised Me refined as rotating group:
 C10(H10A,H10B,H10C), C11(H11A,H11B,H11C), C12(H12A,H12B,H12C), C19(H19A,H19B,
 H19C), C20(H20A,H20B,H20C), C21(H21A,H21B,H21C), C25(H25A,H25B,H25C)
;
_olex2_date_sample_data_collection 2018-09-13
_olex2_date_sample_submission 2018-09-04
_olex2_exptl_crystal_mounting_method 'oil on micromount'
_olex2_submission_original_sample_id 'BT 2AP'
_olex2_submission_special_instructions 'No special instructions were received'
_oxdiff_exptl_absorpt_empirical_details
;
Empirical correction (ABSPACK) includes:
- Absorption correction using spherical harmonics
- Frame scaling
;
_oxdiff_exptl_absorpt_empirical_full_max 1.125
_oxdiff_exptl_absorpt_empirical_full_min 0.916

loop_
_space_group_symop_operation_xyz
'x, y, z'
'-x+1/2, y+1/2, -z+1/2'
'-x, -y, -z'
'x-1/2, -y-1/2, z-1/2'

loop_
_atom_site_label
_atom_site_type_symbol
_atom_site_fract_x
_atom_site_fract_y
_atom_site_fract_z
_atom_site_U_iso_or_equiv
_atom_site_adp_type
_atom_site_occupancy
_atom_site_site_symmetry_order
_atom_site_calc_flag
_atom_site_refinement_flags_posn
C1 C 0.30021(12) 0.43643(14) 0.65180(7) 0.0135(3) Uani 1 1 d .
C2 C 0.21528(14) 0.52221(18) 0.71152(9) 0.0239(4) Uani 1 1 d .
H2 H 0.2007 0.5566 0.7428 0.029 Uiso 1 1 calc R
C3 C 0.15450(14) 0.50059(18) 0.66681(8) 0.0233(4) Uani 1 1 d .
H3 H 0.0895 0.5175 0.6611 0.028 Uiso 1 1 calc R
C4 C 0.39018(13) 0.50669(16) 0.73892(7) 0.0173(4) Uani 1 1 d .
C5 C 0.42344(15) 0.43072(17) 0.77933(8) 0.0218(4) Uani 1 1 d .
C6 C 0.50553(16) 0.45908(19) 0.81407(8) 0.0261(4) Uani 1 1 d .
H6 H 0.5294 0.4089 0.8409 0.031 Uiso 1 1 calc R
C7 C 0.55310(15) 0.55955(19) 0.81011(8) 0.0255(4) Uani 1 1 d .
C8 C 0.51527(14) 0.63416(17) 0.77068(8) 0.0221(4) Uani 1 1 d .
H8 H 0.5458 0.7023 0.7680 0.027 Uiso 1 1 calc R
C9 C 0.43329(14) 0.61084(16) 0.73501(8) 0.0181(4) Uani 1 1 d .
C10 C 0.37169(18) 0.3234(2) 0.78745(9) 0.0314(5) Uani 1 1 d .
H10A H 0.3058 0.3301 0.7720 0.047 Uiso 1 1 calc GR
H10B H 0.3752 0.3082 0.8254 0.047 Uiso 1 1 calc GR
H10C H 0.4011 0.2635 0.7701 0.047 Uiso 1 1 calc GR
C11 C 0.64145(18) 0.5882(2) 0.84837(10) 0.0393(6) Uani 1 1 d .
H11A H 0.6961 0.5527 0.8366 0.059 Uiso 1 1 calc GR
H11B H 0.6341 0.5627 0.8840 0.059 Uiso 1 1 calc GR
H11C H 0.6505 0.6675 0.8489 0.059 Uiso 1 1 calc GR
C12 C 0.39190(16) 0.69907(18) 0.69520(9) 0.0261(4) Uani 1 1 d .
H12A H 0.3579 0.6638 0.6638 0.039 Uiso 1 1 calc GR
H12B H 0.4429 0.7438 0.6847 0.039 Uiso 1 1 calc GR
H12C H 0.3487 0.7456 0.7118 0.039 Uiso 1 1 calc GR
C13 C 0.16244(12) 0.41471(16) 0.57731(7) 0.0160(3) Uani 1 1 d .
C14 C 0.11486(13) 0.31255(16) 0.57190(8) 0.0179(4) Uani 1 1 d .
C15 C 0.07503(14) 0.28033(17) 0.52021(8) 0.0222(4) Uani 1 1 d .
H15 H 0.0438 0.2120 0.5155 0.027 Uiso 1 1 calc R
C16 C 0.08071(14) 0.34785(19) 0.47525(8) 0.0241(4) Uani 1 1 d .
C17 C 0.12305(14) 0.45109(19) 0.48300(9) 0.0244(4) Uani 1 1 d .
H17 H 0.1247 0.4976 0.4534 0.029 Uiso 1 1 calc R
C18 C 0.16358(13) 0.48798(17) 0.53400(8) 0.0195(4) Uani 1 1 d .
C19 C 0.10383(15) 0.24083(17) 0.62006(9) 0.0236(4) Uani 1 1 d .
H19A H 0.1660 0.2201 0.6379 0.035 Uiso 1 1 calc GR
H19B H 0.0684 0.1749 0.6084 0.035 Uiso 1 1 calc GR
H19C H 0.0701 0.2817 0.6447 0.035 Uiso 1 1 calc GR
C20 C 0.03960(17) 0.3094(2) 0.41941(9) 0.0372(6) Uani 1 1 d .
H20A H 0.0500 0.2308 0.4162 0.056 Uiso 1 1 calc GR
H20B H 0.0705 0.3484 0.3930 0.056 Uiso 1 1 calc GR
H20C H -0.0279 0.3246 0.4135 0.056 Uiso 1 1 calc GR
C21 C 0.20457(15) 0.60371(18) 0.54003(10) 0.0284(5) Uani 1 1 d .
H21A H 0.1535 0.6572 0.5351 0.043 Uiso 1 1 calc GR
H21B H 0.2467 0.6157 0.5134 0.043 Uiso 1 1 calc GR
H21C H 0.2397 0.6121 0.5755 0.043 Uiso 1 1 calc GR
C22 C 0.36470(13) 0.18002(16) 0.65589(8) 0.0167(4) Uani 1 1 d .
C23 C 0.41455(12) 0.41638(15) 0.50510(7) 0.0134(3) Uani 1 1 d .
C24 C 0.48594(12) 0.32214(15) 0.51801(7) 0.0135(3) Uani 1 1 d .
C25 C 0.53933(14) 0.28332(17) 0.47377(8) 0.0201(4) Uani 1 1 d .
H25A H 0.5741 0.3447 0.4612 0.030 Uiso 1 1 calc GR
H25B H 0.4949 0.2547 0.4445 0.030 Uiso 1 1 calc GR
H25C H 0.5834 0.2256 0.4872 0.030 Uiso 1 1 calc GR
C26 C 0.56204(13) 0.19602(15) 0.58523(8) 0.0155(3) Uani 1 1 d .
H26A H 0.5747 0.1963 0.6244 0.019 Uiso 1 1 calc R
H26B H 0.6222 0.2086 0.5712 0.019 Uiso 1 1 calc R
C27 C 0.52129(13) 0.08251(15) 0.56584(8) 0.0183(4) Uani 1 1 d .
H27A H 0.4620 0.0692 0.5806 0.022 Uiso 1 1 calc R
H27B H 0.5070 0.0830 0.5267 0.022 Uiso 1 1 calc R
C28 C 0.59108(14) -0.01018(15) 0.58311(8) 0.0181(4) Uani 1 1 d .
C29 C 0.59136(16) -0.05982(17) 0.63338(9) 0.0249(4) Uani 1 1 d .
H29 H 0.5471 -0.0373 0.6557 0.030 Uiso 1 1 calc R
C30 C 0.65705(18) -0.14264(19) 0.65057(10) 0.0334(5) Uani 1 1 d .
H30 H 0.6580 -0.1737 0.6848 0.040 Uiso 1 1 calc R
C31 C 0.72102(17) -0.17910(19) 0.61717(11) 0.0343(5) Uani 1 1 d .
H31 H 0.7643 -0.2356 0.6286 0.041 Uiso 1 1 calc R
C32 C 0.72065(16) -0.13147(18) 0.56666(10) 0.0299(5) Uani 1 1 d .
H32 H 0.7632 -0.1565 0.5438 0.036 Uiso 1 1 calc R
C33 C 0.65675(15) -0.04628(17) 0.55006(9) 0.0230(4) Uani 1 1 d .
H33 H 0.6579 -0.0131 0.5165 0.028 Uiso 1 1 calc R
C34 C 0.59352(13) 0.45999(15) 0.66383(8) 0.0165(3) Uani 1 1 d .
H34A H 0.6230 0.3985 0.6469 0.020 Uiso 1 1 calc R
H34B H 0.5830 0.4370 0.6998 0.020 Uiso 1 1 calc R
C35 C 0.65945(13) 0.56165(16) 0.66742(8) 0.0177(4) Uani 1 1 d .
H35A H 0.6598 0.5910 0.6312 0.021 Uiso 1 1 calc R
H35B H 0.6323 0.6186 0.6884 0.021 Uiso 1 1 calc R
C36 C 0.76153(13) 0.54210(16) 0.69199(8) 0.0184(4) Uani 1 1 d .
C37 C 0.80658(15) 0.61789(19) 0.72913(8) 0.0265(5) Uani 1 1 d .
H37 H 0.7715 0.6768 0.7407 0.032 Uiso 1 1 calc R
C38 C 0.90291(16) 0.6074(3) 0.74921(9) 0.0379(6) Uani 1 1 d .
H38 H 0.9322 0.6596 0.7735 0.046 Uiso 1 1 calc R
C39 C 0.95499(16) 0.5193(3) 0.73300(10) 0.0409(7) Uani 1 1 d .
H39 H 1.0193 0.5112 0.7467 0.049 Uiso 1 1 calc R
C40 C 0.91128(16) 0.4433(2) 0.69646(12) 0.0395(6) Uani 1 1 d .
H40 H 0.9463 0.3837 0.6855 0.047 Uiso 1 1 calc R
C41 C 0.81540(15) 0.45476(19) 0.67576(10) 0.0304(5) Uani 1 1 d .
H41 H 0.7870 0.4033 0.6507 0.036 Uiso 1 1 calc R
Ir1 Ir 0.40154(2) 0.36162(2) 0.61494(2) 0.01033(2) Uani 1 1 d .
N1 N 0.30469(11) 0.48303(14) 0.70203(6) 0.0168(3) Uani 1 1 d .
N2 N 0.20639(11) 0.44831(13) 0.63048(6) 0.0166(3) Uani 1 1 d .
N3 N 0.49461(10) 0.28655(12) 0.56703(6) 0.0121(3) Uani 1 1 d .
N4 N 0.50082(11) 0.48933(13) 0.63141(6) 0.0133(3) Uani 1 1 d .
H4A H 0.5158(16) 0.5132(19) 0.6007(10) 0.024(6) Uiso 1 1 d .
H4B H 0.4753(17) 0.542(2) 0.6485(10) 0.025(6) Uiso 1 1 d .
O1 O 0.36888(9) 0.44726(10) 0.54361(5) 0.0134(2) Uani 1 1 d .
O2 O 0.40523(9) 0.46008(11) 0.45998(5) 0.0174(3) Uani 1 1 d .
O3 O 0.43055(9) 0.25252(11) 0.67736(5) 0.0161(3) Uani 1 1 d .
O4 O 0.32250(9) 0.21652(10) 0.60850(5) 0.0147(2) Uani 1 1 d .
O5 O 0.34600(11) 0.09207(12) 0.67716(6) 0.0257(3) Uani 1 1 d .
C42 C 0.20969(15) -0.01386(19) 0.58607(10) 0.0292(5) Uani 1 1 d .
H42A H 0.1909 -0.0092 0.6220 0.035 Uiso 1 1 calc R
H42B H 0.2361 0.0577 0.5777 0.035 Uiso 1 1 calc R
Cl1 Cl 0.29806(5) -0.11796(5) 0.58522(3) 0.03735(13) Uani 1 1 d .
Cl2 Cl 0.10872(6) -0.04289(7) 0.53909(4) 0.0698(3) Uani 1 1 d .

loop_
_atom_site_aniso_label
_atom_site_aniso_U_11
_atom_site_aniso_U_22
_atom_site_aniso_U_33
_atom_site_aniso_U_23
_atom_site_aniso_U_13
_atom_site_aniso_U_12
C1 0.0153(8) 0.0129(8) 0.0128(8) 0.0006(6) 0.0035(6) -0.0011(6)
C2 0.0209(9) 0.0298(11) 0.0228(10) -0.0085(9) 0.0099(8) 0.0039(8)
C3 0.0169(9) 0.0294(11) 0.0253(10) -0.0066(9) 0.0092(8) 0.0046(8)
C4 0.0176(8) 0.0233(10) 0.0115(8) -0.0050(7) 0.0036(7) 0.0015(7)
C5 0.0275(10) 0.0238(10) 0.0153(9) -0.0004(8) 0.0072(8) 0.0003(8)
C6 0.0330(11) 0.0300(11) 0.0142(9) 0.0027(8) -0.0001(8) 0.0057(9)
C7 0.0253(10) 0.0316(12) 0.0185(10) -0.0073(8) -0.0017(8) 0.0044(8)
C8 0.0235(9) 0.0226(10) 0.0202(9) -0.0072(8) 0.0027(8) -0.0001(8)
C9 0.0214(9) 0.0194(9) 0.0138(8) -0.0045(7) 0.0037(7) 0.0044(7)
C10 0.0439(13) 0.0310(12) 0.0209(10) 0.0050(9) 0.0103(10) -0.0075(10)
C11 0.0346(13) 0.0456(15) 0.0334(13) -0.0063(12) -0.0112(10) 0.0018(11)
C12 0.0298(11) 0.0199(10) 0.0282(11) -0.0013(9) 0.0026(9) 0.0060(8)
C13 0.0111(7) 0.0192(9) 0.0176(8) -0.0017(7) 0.0021(6) 0.0009(7)
C14 0.0118(8) 0.0202(9) 0.0222(9) -0.0019(8) 0.0049(7) 0.0006(7)
C15 0.0158(8) 0.0232(10) 0.0274(10) -0.0074(8) 0.0016(8) -0.0005(7)
C16 0.0167(9) 0.0356(12) 0.0192(9) -0.0041(9) -0.0010(7) 0.0068(8)
C17 0.0187(9) 0.0329(11) 0.0216(10) 0.0062(9) 0.0026(8) 0.0056(8)
C18 0.0135(8) 0.0213(10) 0.0235(10) 0.0019(8) 0.0021(7) 0.0034(7)
C19 0.0224(9) 0.0229(10) 0.0268(11) 0.0029(8) 0.0083(8) -0.0020(8)
C20 0.0314(12) 0.0533(16) 0.0246(11) -0.0096(11) -0.0048(9) 0.0080(11)
C21 0.0231(10) 0.0210(10) 0.0416(13) 0.0069(9) 0.0058(9) 0.0018(8)
C22 0.0192(9) 0.0166(9) 0.0158(8) 0.0022(7) 0.0078(7) 0.0006(7)
C23 0.0128(7) 0.0141(8) 0.0133(8) -0.0006(7) 0.0018(6) -0.0028(6)
C24 0.0140(8) 0.0133(8) 0.0140(8) -0.0011(7) 0.0045(6) -0.0016(6)
C25 0.0237(9) 0.0201(10) 0.0186(9) 0.0004(7) 0.0104(8) 0.0029(7)
C26 0.0149(8) 0.0141(8) 0.0174(9) -0.0009(7) 0.0014(7) 0.0031(6)
C27 0.0193(9) 0.0131(9) 0.0218(9) -0.0012(7) 0.0004(7) 0.0015(7)
C28 0.0212(9) 0.0109(8) 0.0215(9) -0.0013(7) 0.0002(7) -0.0007(7)
C29 0.0339(11) 0.0190(10) 0.0226(10) 0.0001(8) 0.0064(9) 0.0006(8)
C30 0.0425(13) 0.0228(11) 0.0340(13) 0.0115(10) 0.0022(10) 0.0010(10)
C31 0.0300(12) 0.0195(10) 0.0521(15) 0.0103(10) 0.0008(11) 0.0053(9)
C32 0.0239(10) 0.0246(11) 0.0424(13) -0.0018(10) 0.0086(9) 0.0046(8)
C33 0.0243(10) 0.0199(10) 0.0251(10) 0.0018(8) 0.0046(8) 0.0011(8)
C34 0.0153(8) 0.0154(9) 0.0180(9) 0.0013(7) -0.0011(7) -0.0020(6)
C35 0.0167(8) 0.0168(9) 0.0188(9) -0.0003(7) -0.0007(7) -0.0016(7)
C36 0.0160(8) 0.0212(9) 0.0178(9) 0.0047(7) 0.0014(7) -0.0031(7)
C37 0.0231(10) 0.0366(13) 0.0189(10) -0.0014(9) -0.0008(8) -0.0067(9)
C38 0.0229(11) 0.0691(18) 0.0202(10) 0.0030(11) -0.0031(9) -0.0143(11)
C39 0.0153(10) 0.076(2) 0.0312(12) 0.0243(13) 0.0007(9) -0.0015(11)
C40 0.0205(10) 0.0402(14) 0.0606(17) 0.0175(13) 0.0155(11) 0.0065(10)
C41 0.0224(10) 0.0260(11) 0.0440(14) -0.0018(10) 0.0088(10) -0.0022(8)
Ir1 0.01052(3) 0.01154(3) 0.00929(3) 0.00045(2) 0.00260(2) 0.00029(2)
N1 0.0155(7) 0.0211(8) 0.0145(7) -0.0034(6) 0.0049(6) 0.0013(6)
N2 0.0149(7) 0.0196(8) 0.0159(7) -0.0041(6) 0.0044(6) 0.0014(6)
N3 0.0111(6) 0.0115(7) 0.0142(7) -0.0003(6) 0.0033(5) -0.0008(5)
N4 0.0142(7) 0.0136(7) 0.0125(7) -0.0007(6) 0.0030(6) 0.0002(6)
O1 0.0132(6) 0.0157(6) 0.0119(6) 0.0022(5) 0.0035(5) 0.0018(5)
O2 0.0184(6) 0.0214(7) 0.0129(6) 0.0035(5) 0.0034(5) 0.0003(5)
O3 0.0192(6) 0.0171(6) 0.0118(6) 0.0035(5) 0.0015(5) 0.0004(5)
O4 0.0156(6) 0.0143(6) 0.0143(6) 0.0015(5) 0.0027(5) -0.0021(5)
O5 0.0359(8) 0.0201(7) 0.0216(7) 0.0077(6) 0.0058(6) -0.0049(6)
C42 0.0262(11) 0.0231(11) 0.0376(13) -0.0053(9) 0.0020(9) 0.0007(8)
Cl1 0.0425(3) 0.0262(3) 0.0447(3) -0.0015(2) 0.0107(3) 0.0098(2)
Cl2 0.0508(4) 0.0429(4) 0.1033(7) -0.0197(4) -0.0359(5) -0.0022(3)

loop_
_atom_type_symbol
_atom_type_description
_atom_type_scat_dispersion_real
_atom_type_scat_dispersion_imag
_atom_type_scat_source
C C 0.0033 0.0016 'International Tables Vol C Tables 4.2.6.8 and 6.1.1.4'
H H 0.0000 0.0000 'International Tables Vol C Tables 4.2.6.8 and 6.1.1.4'
Cl Cl 0.1484 0.1585 'International Tables Vol C Tables 4.2.6.8 and 6.1.1.4'
Ir Ir -1.4442 7.9887 'International Tables Vol C Tables 4.2.6.8 and 6.1.1.4'
N N 0.0061 0.0033 'International Tables Vol C Tables 4.2.6.8 and 6.1.1.4'
O O 0.0106 0.0060 'International Tables Vol C Tables 4.2.6.8 and 6.1.1.4'

loop_
_exptl_crystal_face_index_h
_exptl_crystal_face_index_k
_exptl_crystal_face_index_l
_exptl_crystal_face_perp_dist
-2 0 5 0.0574
0 5 -1 0.0674
-3 0 -5 0.0437
-5 0 -4 0.0449
5 0 4 0.0449
-5 -1 4 0.0600
5 1 -4 0.0600
0 -1 5 0.0532
2 1 -5 0.0778
-5 -2 -5 0.0467
-1 0 -5 0.0662
4 1 5 0.0451
-4 -5 -3 0.0482
-1 -2 -5 0.0604
1 0 -5 0.0781
1 2 5 0.0619
-1 -5 -2 0.0646
1 -2 -5 0.0758
3 -5 5 0.0750
5 -4 -1 0.0761
-4 1 -5 0.0532

loop_
_geom_angle_atom_site_label_1
_geom_angle_atom_site_label_2
_geom_angle_atom_site_label_3
_geom_angle
N1 C1 Ir1 130.86(13)
N2 C1 Ir1 125.30(13)
N2 C1 N1 103.81(14)
C3 C2 H2 126.7
C3 C2 N1 106.54(17)
N1 C2 H2 126.7
C2 C3 H3 126.3
C2 C3 N2 107.37(17)
N2 C3 H3 126.3
C5 C4 C9 121.86(18)
C5 C4 N1 120.30(18)
C9 C4 N1 117.67(17)
C4 C5 C10 122.31(19)
C6 C5 C4 117.54(19)
C6 C5 C10 120.11(19)
C5 C6 H6 118.8
C7 C6 C5 122.4(2)
C7 C6 H6 118.8
C6 C7 C11 121.3(2)
C8 C7 C6 117.93(19)
C8 C7 C11 120.8(2)
C7 C8 H8 118.9
C7 C8 C9 122.3(2)
C9 C8 H8 118.9
C4 C9 C12 122.53(18)
C8 C9 C4 117.83(18)
C8 C9 C12 119.60(19)
C5 C10 H10A 109.5
C5 C10 H10B 109.5
C5 C10 H10C 109.5
H10A C10 H10B 109.5
H10A C10 H10C 109.5
H10B C10 H10C 109.5
C7 C11 H11A 109.5
C7 C11 H11B 109.5
C7 C11 H11C 109.5
H11A C11 H11B 109.5
H11A C11 H11C 109.5
H11B C11 H11C 109.5
C9 C12 H12A 109.5
C9 C12 H12B 109.5
C9 C12 H12C 109.5
H12A C12 H12B 109.5
H12A C12 H12C 109.5
H12B C12 H12C 109.5
C14 C13 C18 122.25(18)
C14 C13 N2 118.39(17)
C18 C13 N2 119.23(17)
C13 C14 C19 121.67(18)
C15 C14 C13 117.58(18)
C15 C14 C19 120.72(18)
C14 C15 H15 119.1
C14 C15 C16 121.70(19)
C16 C15 H15 119.1
C15 C16 C20 120.7(2)
C17 C16 C15 118.65(19)
C17 C16 C20 120.7(2)
C16 C17 H17 119.0
C16 C17 C18 122.01(19)
C18 C17 H17 119.0
C13 C18 C17 117.48(19)
C13 C18 C21 123.24(19)
C17 C18 C21 119.27(19)
C14 C19 H19A 109.5
C14 C19 H19B 109.5
C14 C19 H19C 109.5
H19A C19 H19B 109.5
H19A C19 H19C 109.5
H19B C19 H19C 109.5
C16 C20 H20A 109.5
C16 C20 H20B 109.5
C16 C20 H20C 109.5
H20A C20 H20B 109.5
H20A C20 H20C 109.5
H20B C20 H20C 109.5
C18 C21 H21A 109.5
C18 C21 H21B 109.5
C18 C21 H21C 109.5
H21A C21 H21B 109.5
H21A C21 H21C 109.5
H21B C21 H21C 109.5
O3 C22 Ir1 54.65(8)
O4 C22 Ir1 55.79(9)
O4 C22 O3 110.42(15)
O5 C22 Ir1 178.38(15)
O5 C22 O3 124.52(18)
O5 C22 O4 125.07(18)
O1 C23 C24 116.15(15)
O2 C23 C24 119.79(15)
O2 C23 O1 124.04(17)
C25 C24 C23 117.41(15)
N3 C24 C23 115.14(15)
N3 C24 C25 127.43(17)
C24 C25 H25A 109.5
C24 C25 H25B 109.5
C24 C25 H25C 109.5
H25A C25 H25B 109.5
H25A C25 H25C 109.5
H25B C25 H25C 109.5
H26A C26 H26B 108.0
C27 C26 H26A 109.4
C27 C26 H26B 109.4
N3 C26 H26A 109.4
N3 C26 H26B 109.4
N3 C26 C27 111.04(14)
C26 C27 H27A 109.4
C26 C27 H27B 109.4
H27A C27 H27B 108.0
C28 C27 C26 111.28(15)
C28 C27 H27A 109.4
C28 C27 H27B 109.4
C29 C28 C27 119.83(18)
C33 C28 C27 121.38(18)
C33 C28 C29 118.78(18)
C28 C29 H29 119.7
C30 C29 C28 120.6(2)
C30 C29 H29 119.7
C29 C30 H30 119.9
C31 C30 C29 120.2(2)
C31 C30 H30 119.9
C30 C31 H31 120.1
C30 C31 C32 119.8(2)
C32 C31 H31 120.1
C31 C32 H32 120.0
C31 C32 C33 120.0(2)
C33 C32 H32 120.0
C28 C33 H33 119.7
C32 C33 C28 120.6(2)
C32 C33 H33 119.7
H34A C34 H34B 108.3
C35 C34 H34A 109.9
C35 C34 H34B 109.9
N4 C34 H34A 109.9
N4 C34 H34B 109.9
N4 C34 C35 109.05(15)
C34 C35 H35A 108.3
C34 C35 H35B 108.3
H35A C35 H35B 107.4
C36 C35 C34 116.09(16)
C36 C35 H35A 108.3
C36 C35 H35B 108.3
C37 C36 C35 119.76(18)
C41 C36 C35 121.97(19)
C41 C36 C37 118.09(19)
C36 C37 H37 119.4
C38 C37 C36 121.2(2)
C38 C37 H37 119.4
C37 C38 H38 120.1
C39 C38 C37 119.8(2)
C39 C38 H38 120.1
C38 C39 H39 120.2
C40 C39 C38 119.6(2)
C40 C39 H39 120.2
C39 C40 H40 119.7
C39 C40 C41 120.6(2)
C41 C40 H40 119.7
C36 C41 C40 120.7(2)
C36 C41 H41 119.7
C40 C41 H41 119.7
C1 Ir1 C22 90.17(6)
C1 Ir1 N3 172.39(7)
C1 Ir1 N4 94.61(7)
C1 Ir1 O1 94.77(6)
C1 Ir1 O3 91.08(6)
C1 Ir1 O4 90.21(6)
N3 Ir1 C22 92.23(6)
N4 Ir1 C22 137.33(6)
N4 Ir1 N3 88.51(6)
O1 Ir1 C22 139.34(6)
O1 Ir1 N3 78.74(5)
O1 Ir1 N4 82.51(6)
O1 Ir1 O4 107.39(5)
O3 Ir1 C22 32.25(6)
O3 Ir1 N3 94.81(5)
O3 Ir1 N4 105.18(6)
O3 Ir1 O1 169.97(5)
O3 Ir1 O4 64.37(5)
O4 Ir1 C22 32.13(6)
O4 Ir1 N3 88.00(5)
O4 Ir1 N4 168.63(6)
C1 N1 C2 111.22(16)
C1 N1 C4 126.74(15)
C2 N1 C4 121.40(16)
C1 N2 C3 111.06(16)
C1 N2 C13 127.08(15)
C3 N2 C13 121.86(16)
C24 N3 C26 120.87(15)
C24 N3 Ir1 114.44(12)
C26 N3 Ir1 124.62(11)
C34 N4 Ir1 116.94(11)
C34 N4 H4A 105.0(16)
C34 N4 H4B 107.3(16)
Ir1 N4 H4A 107.7(16)
Ir1 N4 H4B 109.0(16)
H4A N4 H4B 111(2)
C23 O1 Ir1 115.42(11)
C22 O3 Ir1 93.10(11)
C22 O4 Ir1 92.08(11)
H42A C42 H42B 108.0
Cl1 C42 H42A 109.4
Cl1 C42 H42B 109.4
Cl2 C42 H42A 109.4
Cl2 C42 H42B 109.4
Cl2 C42 Cl1 111.21(12)

loop_
_geom_bond_atom_site_label_1
_geom_bond_atom_site_label_2
_geom_bond_distance
C1 Ir1 2.0101(17)
C1 N1 1.367(2)
C1 N2 1.365(2)
C2 H2 0.9300
C2 C3 1.338(3)
C2 N1 1.394(2)
C3 H3 0.9300
C3 N2 1.388(2)
C4 C5 1.393(3)
C4 C9 1.398(3)
C4 N1 1.443(2)
C5 C6 1.392(3)
C5 C10 1.506(3)
C6 H6 0.9300
C6 C7 1.389(3)
C7 C8 1.384(3)
C7 C11 1.504(3)
C8 H8 0.9300
C8 C9 1.389(3)
C9 C12 1.514(3)
C10 H10A 0.9600
C10 H10B 0.9600
C10 H10C 0.9600
C11 H11A 0.9600
C11 H11B 0.9600
C11 H11C 0.9600
C12 H12A 0.9600
C12 H12B 0.9600
C12 H12C 0.9600
C13 C14 1.395(3)
C13 C18 1.395(3)
C13 N2 1.445(2)
C14 C15 1.391(3)
C14 C19 1.503(3)
C15 H15 0.9300
C15 C16 1.395(3)
C16 C17 1.377(3)
C16 C20 1.509(3)
C17 H17 0.9300
C17 C18 1.396(3)
C18 C21 1.503(3)
C19 H19A 0.9600
C19 H19B 0.9600
C19 H19C 0.9600
C20 H20A 0.9600
C20 H20B 0.9600
C20 H20C 0.9600
C21 H21A 0.9600
C21 H21B 0.9600
C21 H21C 0.9600
C22 Ir1 2.4904(19)
C22 O3 1.331(2)
C22 O4 1.325(2)
C22 O5 1.226(2)
C23 C24 1.519(3)
C23 O1 1.281(2)
C23 O2 1.234(2)
C24 C25 1.491(2)
C24 N3 1.287(2)
C25 H25A 0.9600
C25 H25B 0.9600
C25 H25C 0.9600
C26 H26A 0.9700
C26 H26B 0.9700
C26 C27 1.531(3)
C26 N3 1.474(2)
C27 H27A 0.9700
C27 H27B 0.9700
C27 C28 1.508(3)
C28 C29 1.389(3)
C28 C33 1.388(3)
C29 H29 0.9300
C29 C30 1.386(3)
C30 H30 0.9300
C30 C31 1.378(3)
C31 H31 0.9300
C31 C32 1.384(3)
C32 H32 0.9300
C32 C33 1.388(3)
C33 H33 0.9300
C34 H34A 0.9700
C34 H34B 0.9700
C34 C35 1.528(3)
C34 N4 1.484(2)
C35 H35A 0.9700
C35 H35B 0.9700
C35 C36 1.504(3)
C36 C37 1.390(3)
C36 C41 1.386(3)
C37 H37 0.9300
C37 C38 1.388(3)
C38 H38 0.9300
C38 C39 1.378(4)
C39 H39 0.9300
C39 C40 1.376(4)
C40 H40 0.9300
C40 C41 1.387(3)
C41 H41 0.9300
Ir1 N3 2.0925(14)
Ir1 N4 2.0780(15)
Ir1 O1 2.0539(12)
Ir1 O3 2.0343(12)
Ir1 O4 2.0609(12)
N4 H4A 0.87(2)
N4 H4B 0.87(2)
C42 H42A 0.9700
C42 H42B 0.9700
C42 Cl1 1.765(2)
C42 Cl2 1.753(2)

loop_
_geom_hbond_atom_site_label_D
_geom_hbond_atom_site_label_H
_geom_hbond_atom_site_label_A
_geom_hbond_distance_DH
_geom_hbond_distance_HA
_geom_hbond_distance_DA
_geom_hbond_angle_DHA
_geom_hbond_site_symmetry_A
N4 H4A O2 0.87(2) 2.02(2) 2.851(2) 159(2) 3_666

loop_
_geom_torsion_atom_site_label_1
_geom_torsion_atom_site_label_2
_geom_torsion_atom_site_label_3
_geom_torsion_atom_site_label_4
_geom_torsion
C2 C3 N2 C1 0.0(2)
C2 C3 N2 C13 -179.09(18)
C3 C2 N1 C1 -0.4(2)
C3 C2 N1 C4 171.12(18)
C4 C5 C6 C7 1.0(3)
C5 C4 C9 C8 4.3(3)
C5 C4 C9 C12 -173.32(18)
C5 C4 N1 C1 -95.4(2)
C5 C4 N1 C2 94.6(2)
C5 C6 C7 C8 1.4(3)
C5 C6 C7 C11 179.7(2)
C6 C7 C8 C9 -1.1(3)
C7 C8 C9 C4 -1.7(3)
C7 C8 C9 C12 175.99(18)
C9 C4 C5 C6 -4.0(3)
C9 C4 C5 C10 173.59(18)
C9 C4 N1 C1 89.3(2)
C9 C4 N1 C2 -80.8(2)
C10 C5 C6 C7 -176.6(2)
C11 C7 C8 C9 -179.4(2)
C13 C14 C15 C16 -1.0(3)
C14 C13 C18 C17 -6.2(3)
C14 C13 C18 C21 172.82(17)
C14 C13 N2 C1 97.1(2)
C14 C13 N2 C3 -84.0(2)
C14 C15 C16 C17 -3.1(3)
C14 C15 C16 C20 178.09(19)
C15 C16 C17 C18 2.6(3)
C16 C17 C18 C13 1.9(3)
C16 C17 C18 C21 -177.17(18)
C18 C13 C14 C15 5.8(3)
C18 C13 C14 C19 -172.33(17)
C18 C13 N2 C1 -86.9(2)
C18 C13 N2 C3 92.0(2)
C19 C14 C15 C16 177.12(18)
C20 C16 C17 C18 -178.57(19)
C23 C24 N3 C26 -179.44(15)
C23 C24 N3 Ir1 3.58(19)
C24 C23 O1 Ir1 -0.35(19)
C25 C24 N3 C26 -1.1(3)
C25 C24 N3 Ir1 -178.06(15)
C26 C27 C28 C29 87.1(2)
C26 C27 C28 C33 -91.8(2)
C27 C26 N3 C24 -77.5(2)
C27 C26 N3 Ir1 99.18(16)
C27 C28 C29 C30 -177.9(2)
C27 C28 C33 C32 179.81(19)
C28 C29 C30 C31 -2.0(4)
C29 C28 C33 C32 0.9(3)
C29 C30 C31 C32 1.1(4)
C30 C31 C32 C33 0.8(4)
C31 C32 C33 C28 -1.8(3)
C33 C28 C29 C30 1.0(3)
C34 C35 C36 C37 -136.18(19)
C34 C35 C36 C41 48.9(3)
C35 C34 N4 Ir1 175.18(12)
C35 C36 C37 C38 -174.7(2)
C35 C36 C41 C40 175.5(2)
C36 C37 C38 C39 -1.2(3)
C37 C36 C41 C40 0.5(3)
C37 C38 C39 C40 0.9(4)
C38 C39 C40 C41 0.1(4)
C39 C40 C41 C36 -0.8(4)
C41 C36 C37 C38 0.5(3)
Ir1 C1 N1 C2 -177.83(14)
Ir1 C1 N1 C4 11.3(3)
Ir1 C1 N2 C3 178.10(14)
Ir1 C1 N2 C13 -2.9(3)
N1 C1 N2 C3 -0.2(2)
N1 C1 N2 C13 178.82(17)
N1 C2 C3 N2 0.2(2)
N1 C4 C5 C6 -179.14(17)
N1 C4 C5 C10 -1.6(3)
N1 C4 C9 C8 179.61(16)
N1 C4 C9 C12 2.0(3)
N2 C1 N1 C2 0.3(2)
N2 C1 N1 C4 -170.58(17)
N2 C13 C14 C15 -178.45(16)
N2 C13 C14 C19 3.5(3)
N2 C13 C18 C17 178.03(16)
N2 C13 C18 C21 -2.9(3)
N3 C26 C27 C28 178.51(15)
N4 C34 C35 C36 -171.42(16)
O1 C23 C24 C25 179.23(16)
O1 C23 C24 N3 -2.2(2)
O2 C23 C24 C25 -2.5(3)
O2 C23 C24 N3 176.01(16)
O2 C23 O1 Ir1 -178.51(14)
O3 C22 O4 Ir1 -1.61(14)
O4 C22 O3 Ir1 1.64(14)
O5 C22 O3 Ir1 -178.31(17)
O5 C22 O4 Ir1 178.33(18)

loop_
_exptl_oxdiff_crystal_face_indexfrac_h
_exptl_oxdiff_crystal_face_indexfrac_k
_exptl_oxdiff_crystal_face_indexfrac_l
_exptl_oxdiff_crystal_face_x
_exptl_oxdiff_crystal_face_y
_exptl_oxdiff_crystal_face_z
-2.0000 0.0000 5.0001 0.0551 0.0244 0.1528
-0.0000 5.0000 -1.0003 0.2693 0.0161 -0.1240
-3.0000 -0.0000 -4.9998 -0.0249 0.2119 -0.0642
-5.0000 -0.0000 -3.9997 -0.0043 0.2924 -0.0053
5.0000 0.0000 3.9997 0.0043 -0.2924 0.0053
-4.9999 -1.0000 4.0003 0.0090 0.1798 0.2026
4.9999 1.0000 -4.0003 -0.0090 -0.1798 -0.2026
0.0000 -1.0000 5.0001 -0.0126 -0.0705 0.1375
1.9999 1.0000 -5.0002 0.0005 -0.0240 -0.1729
-5.0000 -2.0000 -4.9996 -0.1241 0.3055 0.0115
-1.0000 -0.0000 -5.0000 -0.0370 0.1174 -0.0997
4.0000 1.0000 4.9997 0.0745 -0.2587 0.0264
-3.9999 -5.0000 -2.9995 -0.2796 0.2290 0.1010
-1.0000 -2.0000 -4.9998 -0.1482 0.1165 -0.0594
1.0000 -0.0000 -5.0001 -0.0491 0.0229 -0.1351
1.0000 2.0000 4.9998 0.1482 -0.1165 0.0594
-1.0000 -5.0000 -1.9996 -0.2891 0.0732 0.0713
1.0000 -2.0000 -4.9999 -0.1602 0.0220 -0.0949
3.0000 -5.0000 5.0002 -0.2530 -0.2140 0.1648
5.0000 -4.0000 -1.0000 -0.2611 -0.2239 -0.0316
-4.0000 1.0000 -4.9999 0.0367 0.2596 -0.0666
